data_7124764
loop_
_publ_author_name
'Kim, Ajeong'
'Ali, Rashid'
'Park, Seok Ho'
'Kim, Yong-Hoon'
'Park, Jung Su'

_publ_section_title
;
 Probing and evaluating anion-\p interaction in meso-dinitrophenyl
 functionalized calix[4]pyrrole isomers.
;
_journal_issue 74
_journal_name_full 'Chemical communications (Cambridge, England)'
_journal_page_first 11139
_journal_page_last 11142
_journal_paper_doi 10.1039/c6cc04562f
_journal_volume 52
_journal_year 2016
_chemical_formula_moiety 'C38 H36 N8 O8, C16 H36 N, Cl'
_chemical_formula_sum 'C54 H72 Cl N9 O8'
_chemical_formula_weight 1010.66
_chemical_name_common Cis-DNP-Calix[4]pyrrole-TBACl
_chemical_name_systematic
; 
Cis-Dintrophenyl-calix[4]pyrrole-tetrabutylammonium chloride 
;
_space_group_IT_number 14
_space_group_name_Hall '-P 2yn'
_space_group_name_H-M_alt 'P 1 21/n 1'
_symmetry_cell_setting monoclinic
_symmetry_space_group_name_H-M 'P 1 21/n 1'
_atom_sites_solution_hydrogens geom
_atom_sites_solution_primary direct
_atom_sites_solution_secondary difmap
_audit_creation_method SHELXL-97
_audit_update_record
;
2016-05-26 deposited with the CCDC.
2016-08-15 downloaded from the CCDC.
;
_cell_angle_alpha 90.00
_cell_angle_beta 90.423(3)
_cell_angle_gamma 90.00
_cell_formula_units_Z 4
_cell_length_a 13.0109(16)
_cell_length_b 18.833(2)
_cell_length_c 22.702(3)
_cell_measurement_reflns_used 21580
_cell_measurement_temperature 223(2)
_cell_measurement_theta_max 27.47
_cell_measurement_theta_min 3.11
_cell_volume 5562.6(12)
_computing_cell_refinement 'CrystalClear (Rigaku Inc., 2008)'
_computing_data_collection 'CrystalClear (Rigaku Inc., 2008)'
_computing_data_reduction 'CrystalClear (Rigaku Inc., 2008)'
_computing_molecular_graphics 'SHELXS-97 (Sheldrick, 2008)'
_computing_publication_material 'SHELXS-97 (Sheldrick, 2008)'
_computing_structure_refinement 'SHELXL-97 (Sheldrick, 2008)'
_computing_structure_solution 'SHELXS-97 (Sheldrick, 2008)'
_diffrn_ambient_temperature 223(2)
_diffrn_measured_fraction_theta_full 0.984
_diffrn_measured_fraction_theta_max 0.984
_diffrn_measurement_device_type 'Rigaku SCX-Mini with Mercury CCD'
_diffrn_measurement_method \w-scans
_diffrn_radiation_monochromator graphite
_diffrn_radiation_source 'fine-focus sealed tube'
_diffrn_radiation_type MoK\a
_diffrn_radiation_wavelength 0.71075
_diffrn_reflns_av_R_equivalents 0.0478
_diffrn_reflns_av_sigmaI/netI 0.0646
_diffrn_reflns_limit_h_max 16
_diffrn_reflns_limit_h_min -16
_diffrn_reflns_limit_k_max 24
_diffrn_reflns_limit_k_min -23
_diffrn_reflns_limit_l_max 25
_diffrn_reflns_limit_l_min -29
_diffrn_reflns_number 30899
_diffrn_reflns_theta_full 27.48
_diffrn_reflns_theta_max 27.48
_diffrn_reflns_theta_min 3.10
_exptl_absorpt_coefficient_mu 0.128
_exptl_absorpt_correction_T_max 0.9936
_exptl_absorpt_correction_T_min 0.9626
_exptl_absorpt_correction_type multi-scan
_exptl_absorpt_process_details
;
Abscor. T. Higashi (2001).  The Rigaku Corporation, Tokyo, Japan.
;
_exptl_crystal_colour Orange
_exptl_crystal_density_diffrn 1.207
_exptl_crystal_density_method 'not measured'
_exptl_crystal_description Prism
_exptl_crystal_F_000 2160
_exptl_crystal_size_max 0.30
_exptl_crystal_size_mid 0.20
_exptl_crystal_size_min 0.05
_refine_diff_density_max 0.696
_refine_diff_density_min -0.383
_refine_diff_density_rms 0.052
_refine_ls_extinction_method none
_refine_ls_goodness_of_fit_ref 1.099
_refine_ls_hydrogen_treatment constr
_refine_ls_matrix_type full
_refine_ls_number_parameters 659
_refine_ls_number_reflns 12550
_refine_ls_number_restraints 0
_refine_ls_restrained_S_all 1.099
_refine_ls_R_factor_all 0.1187
_refine_ls_R_factor_gt 0.0666
_refine_ls_shift/su_max 0.002
_refine_ls_shift/su_mean 0.000
_refine_ls_structure_factor_coef Fsqd
_refine_ls_weighting_details 'calc w=1/[\s^2^(Fo^2^)+(0.0500P)^2^+2.8930P] where P=(Fo^2^+2Fc^2^)/3'
_refine_ls_weighting_scheme calc
_refine_ls_wR_factor_gt 0.1447
_refine_ls_wR_factor_ref 0.1677
_reflns_number_gt 7570
_reflns_number_total 12550
_reflns_threshold_expression >2sigma(I)
_cod_data_source_file c6cc04562f2.cif
_cod_data_source_block TBACl-DNPC4P
_cod_depositor_comments
;
The following automatic conversions were performed:

data item '_exptl_absorpt_correction_type' value 'Multi-scan' was
changed to 'multi-scan' in accordance with the
/home/saulius/struct/COD-crude-data/automatic-downloads/DataCite-retrospective/RSC/depositions/lib/dictionaries/cif_core.dic
dictionary named 'cif_core.dic' version 2.4.2 last updated on
2011-04-26.

data item '_refine_ls_hydrogen_treatment' value 'Constr' was changed
to 'constr' in accordance with the
/home/saulius/struct/COD-crude-data/automatic-downloads/DataCite-retrospective/RSC/depositions/lib/dictionaries/cif_core.dic
dictionary named 'cif_core.dic' version 2.4.2 last updated on
2011-04-26.

data item '_symmetry_cell_setting' value 'Monoclinic' was changed to
'monoclinic' in accordance with the
/home/saulius/struct/COD-crude-data/automatic-downloads/DataCite-retrospective/RSC/depositions/lib/dictionaries/cif_core.dic
dictionary named 'cif_core.dic' version 2.4.2 last updated on
2011-04-26.

Automatic conversion script
Id: cif_fix_values 6909 2019-04-08 15:41:33Z antanas 
;
_cod_original_sg_symbol_H-M P21/n
_cod_database_code 7124764

loop_
_symmetry_equiv_pos_as_xyz
'x, y, z'
'-x+1/2, y+1/2, -z+1/2'
'-x, -y, -z'
'x-1/2, -y-1/2, z-1/2'

loop_
_atom_site_label
_atom_site_type_symbol
_atom_site_fract_x
_atom_site_fract_y
_atom_site_fract_z
_atom_site_U_iso_or_equiv
_atom_site_adp_type
_atom_site_occupancy
_atom_site_symmetry_multiplicity
_atom_site_calc_flag
_atom_site_refinement_flags
C53 C 0.1879(2) 0.80725(16) 0.18947(13) 0.0529(7) Uani 1 1 d .
H53A H 0.2470 0.7915 0.1672 0.079 Uiso 1 1 calc R
H53B H 0.1571 0.8481 0.1702 0.079 Uiso 1 1 calc R
H53C H 0.1379 0.7691 0.1915 0.079 Uiso 1 1 calc R
C54 C 0.4515(2) 0.90761(14) -0.00234(12) 0.0465(7) Uani 1 1 d .
H54 H 0.4352 0.8929 -0.0409 0.056 Uiso 1 1 calc R
N9 N 0.01851(19) 0.69761(13) 0.94781(10) 0.0551(6) Uani 1 1 d .
C1 C 0.6207(2) 0.93434(13) 0.20135(11) 0.0382(6) Uani 1 1 d .
C2 C 0.7112(2) 0.95997(16) 0.22383(14) 0.0538(8) Uani 1 1 d .
H2 H 0.7270 1.0081 0.2303 0.065 Uiso 1 1 calc R
C3 C 0.7769(2) 0.90177(17) 0.23568(15) 0.0590(8) Uani 1 1 d .
H3 H 0.8436 0.9045 0.2516 0.071 Uiso 1 1 calc R
C4 C 0.72635(19) 0.84056(15) 0.21983(12) 0.0438(6) Uani 1 1 d .
C5 C 0.7623(2) 0.76369(16) 0.21801(13) 0.0495(7) Uani 1 1 d .
C6 C 0.7568(2) 0.73653(17) 0.15336(14) 0.0617(8) Uani 1 1 d .
H6A H 0.6866 0.7399 0.1390 0.093 Uiso 1 1 calc R
H6B H 0.7792 0.6874 0.1519 0.093 Uiso 1 1 calc R
H6C H 0.8012 0.7653 0.1289 0.093 Uiso 1 1 calc R
C7 C 0.8756(2) 0.7609(2) 0.23913(18) 0.0748(11) Uani 1 1 d .
H7A H 0.9176 0.7896 0.2132 0.112 Uiso 1 1 calc R
H7B H 0.8997 0.7122 0.2384 0.112 Uiso 1 1 calc R
H7C H 0.8805 0.7793 0.2790 0.112 Uiso 1 1 calc R
C8 C 0.69913(19) 0.71474(14) 0.25719(12) 0.0410(6) Uani 1 1 d .
C9 C 0.7251(2) 0.67786(15) 0.30718(13) 0.0508(7) Uani 1 1 d .
H9 H 0.7886 0.6803 0.3271 0.061 Uiso 1 1 calc R
C10 C 0.6401(2) 0.63538(15) 0.32370(12) 0.0467(7) Uani 1 1 d .
H10 H 0.6370 0.6050 0.3565 0.056 Uiso 1 1 calc R
C11 C 0.5627(2) 0.64685(12) 0.28292(10) 0.0354(6) Uani 1 1 d .
C12 C 0.4556(2) 0.61513(12) 0.27705(10) 0.0353(6) Uani 1 1 d .
C13 C 0.4483(3) 0.54882(14) 0.31760(12) 0.0511(7) Uani 1 1 d .
H13A H 0.5028 0.5158 0.3079 0.077 Uiso 1 1 calc R
H13B H 0.3821 0.5260 0.3117 0.077 Uiso 1 1 calc R
H13C H 0.4553 0.5633 0.3584 0.077 Uiso 1 1 calc R
C14 C 0.4387(2) 0.58867(12) 0.21293(10) 0.0337(5) Uani 1 1 d .
C15 C 0.3453(2) 0.59834(12) 0.18326(10) 0.0350(6) Uani 1 1 d .
H15 H 0.2911 0.6227 0.2015 0.042 Uiso 1 1 calc R
C16 C 0.3331(2) 0.57164(13) 0.12645(11) 0.0357(6) Uani 1 1 d .
C17 C 0.4086(2) 0.53526(13) 0.09728(11) 0.0415(6) Uani 1 1 d .
H17 H 0.3986 0.5175 0.0590 0.050 Uiso 1 1 calc R
C18 C 0.5004(2) 0.52621(14) 0.12765(11) 0.0425(6) Uani 1 1 d .
C19 C 0.5165(2) 0.55189(13) 0.18439(11) 0.0401(6) Uani 1 1 d .
H19 H 0.5800 0.5444 0.2035 0.048 Uiso 1 1 calc R
C20 C 0.37257(19) 0.66745(13) 0.29408(10) 0.0343(5) Uani 1 1 d .
C21 C 0.3001(2) 0.66532(15) 0.33777(11) 0.0441(7) Uani 1 1 d .
H21 H 0.2942 0.6301 0.3668 0.053 Uiso 1 1 calc R
C22 C 0.2363(2) 0.72542(16) 0.33131(12) 0.0481(7) Uani 1 1 d .
H22 H 0.1807 0.7372 0.3557 0.058 Uiso 1 1 calc R
C23 C 0.26859(19) 0.76368(13) 0.28374(11) 0.0370(6) Uani 1 1 d .
C24 C 0.22289(19) 0.82826(14) 0.25310(12) 0.0408(6) Uani 1 1 d .
C25 C 0.1274(2) 0.85224(17) 0.28784(15) 0.0618(9) Uani 1 1 d .
H25A H 0.0793 0.8131 0.2907 0.093 Uiso 1 1 calc R
H25B H 0.0948 0.8917 0.2676 0.093 Uiso 1 1 calc R
H25C H 0.1482 0.8670 0.3271 0.093 Uiso 1 1 calc R
C26 C 0.29775(19) 0.88998(13) 0.24985(11) 0.0368(6) Uani 1 1 d .
C27 C 0.2940(2) 0.95544(15) 0.27584(14) 0.0555(8) Uani 1 1 d .
H27 H 0.2446 0.9705 0.3032 0.067 Uiso 1 1 calc R
C28 C 0.3769(2) 0.99674(14) 0.25465(13) 0.0530(8) Uani 1 1 d .
H28 H 0.3918 1.0439 0.2652 0.064 Uiso 1 1 calc R
C29 C 0.4313(2) 0.95576(12) 0.21625(11) 0.0351(6) Uani 1 1 d .
C30 C 0.5247(2) 0.97177(12) 0.17881(11) 0.0366(6) Uani 1 1 d .
C31 C 0.5444(2) 1.05314(13) 0.17862(13) 0.0516(7) Uani 1 1 d .
H31A H 0.5609 1.0688 0.2183 0.077 Uiso 1 1 calc R
H31B H 0.4832 1.0776 0.1647 0.077 Uiso 1 1 calc R
H31C H 0.6014 1.0638 0.1528 0.077 Uiso 1 1 calc R
C32 C 0.5004(2) 0.94980(12) 0.11409(11) 0.0364(6) Uani 1 1 d .
C33 C 0.4014(2) 0.95868(13) 0.09156(11) 0.0391(6) Uani 1 1 d .
H33 H 0.3497 0.9788 0.1150 0.047 Uiso 1 1 calc R
C34 C 0.3795(2) 0.93736(14) 0.03387(12) 0.0433(6) Uani 1 1 d .
C35 C 0.5491(2) 0.90049(14) 0.02098(12) 0.0452(7) Uani 1 1 d .
C36 C 0.5756(2) 0.92096(14) 0.07782(11) 0.0418(6) Uani 1 1 d .
H36 H 0.6434 0.9154 0.0917 0.050 Uiso 1 1 calc R
C37 C 0.1236(3) 0.68453(18) 0.97555(14) 0.0628(9) Uani 1 1 d .
H37A H 0.1356 0.6332 0.9769 0.075 Uiso 1 1 calc R
H37B H 0.1222 0.7017 1.0163 0.075 Uiso 1 1 calc R
C38 C 0.2151(3) 0.71948(19) 0.94433(17) 0.0730(10) Uani 1 1 d .
H38A H 0.2178 0.7027 0.9035 0.088 Uiso 1 1 calc R
H38B H 0.2051 0.7711 0.9435 0.088 Uiso 1 1 calc R
C39 C 0.3150(3) 0.7027(2) 0.9748(2) 0.0963(13) Uani 1 1 d .
H39A H 0.3166 0.7262 1.0133 0.116 Uiso 1 1 calc R
H39B H 0.3193 0.6514 0.9815 0.116 Uiso 1 1 calc R
C40 C 0.4063(3) 0.7262(3) 0.9397(3) 0.132(2) Uani 1 1 d .
H40A H 0.4138 0.6957 0.9056 0.198 Uiso 1 1 calc R
H40B H 0.4677 0.7233 0.9641 0.198 Uiso 1 1 calc R
H40C H 0.3963 0.7748 0.9269 0.198 Uiso 1 1 calc R
C41 C -0.0056(3) 0.77724(16) 0.94879(14) 0.0588(8) Uani 1 1 d .
H41A H -0.0708 0.7850 0.9279 0.071 Uiso 1 1 calc R
H41B H 0.0481 0.8021 0.9268 0.071 Uiso 1 1 calc R
C42 C -0.0134(3) 0.81112(18) 1.01002(15) 0.0687(9) Uani 1 1 d .
H42A H -0.0678 0.7874 1.0322 0.082 Uiso 1 1 calc R
H42B H 0.0516 0.8042 1.0314 0.082 Uiso 1 1 calc R
C43 C -0.0366(3) 0.88962(17) 1.00627(16) 0.0681(9) Uani 1 1 d .
H43A H 0.0205 0.9138 0.9867 0.082 Uiso 1 1 calc R
H43B H -0.0986 0.8967 0.9822 0.082 Uiso 1 1 calc R
C44 C -0.0589(3) 0.65759(17) 0.98495(14) 0.0629(9) Uani 1 1 d .
H44A H -0.0497 0.6720 1.0261 0.075 Uiso 1 1 calc R
H44B H -0.0432 0.6068 0.9826 0.075 Uiso 1 1 calc R
C45 C -0.1715(3) 0.6682(2) 0.96806(16) 0.0767(11) Uani 1 1 d .
H45A H -0.1883 0.7189 0.9695 0.092 Uiso 1 1 calc R
H45B H -0.1830 0.6516 0.9276 0.092 Uiso 1 1 calc R
C46 C -0.2410(3) 0.62788(19) 1.00934(16) 0.0770(11) Uani 1 1 d .
H46A H -0.2232 0.6401 1.0501 0.092 Uiso 1 1 calc R
H46B H -0.2298 0.5768 1.0042 0.092 Uiso 1 1 calc R
C47 C -0.3529(3) 0.6446(2) 0.9983(2) 0.0966(13) Uani 1 1 d .
H47A H -0.3656 0.6943 1.0068 0.145 Uiso 1 1 calc R
H47B H -0.3951 0.6152 1.0235 0.145 Uiso 1 1 calc R
H47C H -0.3698 0.6350 0.9573 0.145 Uiso 1 1 calc R
C48 C 0.0159(3) 0.67408(18) 0.88307(13) 0.0654(9) Uani 1 1 d .
H48A H 0.0523 0.7099 0.8599 0.078 Uiso 1 1 calc R
H48B H -0.0559 0.6743 0.8698 0.078 Uiso 1 1 calc R
C50 C 0.0343(5) 0.5346(3) 0.8903(2) 0.130(2) Uani 1 1 d .
H50A H -0.0407 0.5313 0.8871 0.156 Uiso 1 1 calc R
H50B H 0.0515 0.5345 0.9324 0.156 Uiso 1 1 calc R
C51 C 0.0783(3) 0.4691(2) 0.86411(17) 0.0858(12) Uani 1 1 d .
H51A H 0.0678 0.4698 0.8218 0.129 Uiso 1 1 calc R
H51B H 0.0445 0.4279 0.8806 0.129 Uiso 1 1 calc R
H51C H 0.1513 0.4669 0.8728 0.129 Uiso 1 1 calc R
Cl1 Cl 0.46142(5) 0.75845(3) 0.13257(3) 0.03719(16) Uani 1 1 d .
N1 N 0.63019(16) 0.86095(11) 0.19983(9) 0.0391(5) Uani 1 1 d .
H1 H 0.5824 0.8319 0.1880 0.047 Uiso 1 1 calc R
N2 N 0.59914(15) 0.69570(11) 0.24287(9) 0.0370(5) Uani 1 1 d .
H2A H 0.5644 0.7122 0.2130 0.044 Uiso 1 1 calc R
N3 N 0.35379(15) 0.72865(10) 0.26183(8) 0.0334(5) Uani 1 1 d .
H3A H 0.3902 0.7430 0.2321 0.040 Uiso 1 1 calc R
N4 N 0.38266(15) 0.89042(10) 0.21419(8) 0.0339(5) Uani 1 1 d .
H4 H 0.4031 0.8545 0.1932 0.041 Uiso 1 1 calc R
N5 N 0.6281(2) 0.86691(15) -0.01608(13) 0.0650(7) Uani 1 1 d .
N6 N 0.2730(2) 0.94554(16) 0.01148(13) 0.0662(7) Uani 1 1 d .
N7 N 0.5844(2) 0.48679(15) 0.09846(11) 0.0632(7) Uani 1 1 d .
N8 N 0.2319(2) 0.58097(13) 0.09696(10) 0.0498(6) Uani 1 1 d .
O1 O 0.7112(2) 0.85207(19) 0.00670(14) 0.1090(11) Uani 1 1 d .
O2 O 0.6064(2) 0.85388(16) -0.06717(11) 0.0966(9) Uani 1 1 d .
O3 O 0.2531(2) 0.92221(16) -0.03813(11) 0.0929(9) Uani 1 1 d .
O4 O 0.2099(2) 0.97520(19) 0.04298(13) 0.1080(11) Uani 1 1 d .
O5 O 0.6643(2) 0.4791(2) 0.12507(13) 0.1329(15) Uani 1 1 d .
O6 O 0.5691(2) 0.46353(14) 0.04945(10) 0.0820(8) Uani 1 1 d .
O7 O 0.21372(17) 0.54544(12) 0.05258(10) 0.0683(6) Uani 1 1 d .
O8 O 0.17106(17) 0.62363(13) 0.11825(10) 0.0695(6) Uani 1 1 d .
C52 C -0.0526(4) 0.9225(2) 1.06586(18) 0.0924(13) Uani 1 1 d .
H52A H -0.1114 0.9006 1.0845 0.139 Uiso 1 1 calc R
H52B H -0.0648 0.9730 1.0614 0.139 Uiso 1 1 calc R
H52C H 0.0082 0.9150 1.0901 0.139 Uiso 1 1 calc R
C49 C 0.0630(5) 0.5992(2) 0.86789(17) 0.130(2) Uani 1 1 d .
H49A H 0.0567 0.5945 0.8250 0.156 Uiso 1 1 calc R
H49B H 0.1368 0.6033 0.8763 0.156 Uiso 1 1 calc R

loop_
_atom_site_aniso_label
_atom_site_aniso_U_11
_atom_site_aniso_U_22
_atom_site_aniso_U_33
_atom_site_aniso_U_23
_atom_site_aniso_U_13
_atom_site_aniso_U_12
C53 0.0437(16) 0.0587(18) 0.0560(18) -0.0017(15) -0.0162(14) -0.0015(14)
C54 0.0652(19) 0.0411(15) 0.0332(14) -0.0013(12) 0.0007(14) -0.0104(14)
N9 0.0594(16) 0.0600(16) 0.0457(14) 0.0152(12) -0.0077(12) 0.0078(13)
C1 0.0393(14) 0.0377(14) 0.0375(14) -0.0011(11) -0.0023(11) -0.0109(12)
C2 0.0487(17) 0.0450(16) 0.068(2) -0.0079(14) -0.0084(15) -0.0163(14)
C3 0.0358(16) 0.0599(19) 0.081(2) -0.0077(17) -0.0141(15) -0.0119(15)
C4 0.0298(14) 0.0497(16) 0.0517(16) -0.0010(13) -0.0056(12) -0.0044(12)
C5 0.0305(14) 0.0553(17) 0.0628(19) -0.0042(14) -0.0040(13) 0.0009(13)
C6 0.0502(18) 0.066(2) 0.069(2) -0.0070(17) 0.0143(16) 0.0062(16)
C7 0.0277(16) 0.084(3) 0.112(3) 0.006(2) -0.0060(17) 0.0038(16)
C8 0.0307(13) 0.0423(14) 0.0500(16) -0.0079(12) -0.0074(12) 0.0084(11)
C9 0.0408(16) 0.0551(18) 0.0562(18) -0.0055(14) -0.0198(14) 0.0128(14)
C10 0.0567(18) 0.0463(16) 0.0370(14) 0.0001(12) -0.0141(13) 0.0133(14)
C11 0.0440(15) 0.0290(12) 0.0332(13) -0.0038(10) -0.0081(11) 0.0056(11)
C12 0.0483(15) 0.0302(12) 0.0273(12) 0.0019(10) -0.0045(11) 0.0000(11)
C13 0.079(2) 0.0386(15) 0.0360(15) 0.0077(12) -0.0039(14) -0.0026(15)
C14 0.0459(15) 0.0244(11) 0.0309(13) 0.0034(10) -0.0039(11) -0.0053(11)
C15 0.0415(14) 0.0298(12) 0.0337(13) 0.0045(10) -0.0018(11) -0.0060(11)
C16 0.0424(14) 0.0310(12) 0.0335(13) 0.0056(10) -0.0073(11) -0.0080(11)
C17 0.0556(17) 0.0402(14) 0.0286(13) 0.0013(11) -0.0045(12) -0.0041(13)
C18 0.0518(16) 0.0404(14) 0.0352(14) -0.0004(11) 0.0034(12) 0.0031(13)
C19 0.0453(15) 0.0390(14) 0.0358(14) 0.0002(11) -0.0050(12) 0.0004(12)
C20 0.0416(14) 0.0349(13) 0.0264(12) 0.0007(10) -0.0025(11) -0.0059(11)
C21 0.0520(17) 0.0513(16) 0.0291(13) 0.0054(12) 0.0030(12) -0.0078(14)
C22 0.0404(16) 0.0620(18) 0.0422(16) 0.0011(13) 0.0138(13) -0.0037(14)
C23 0.0329(13) 0.0416(14) 0.0365(14) -0.0047(11) 0.0052(11) -0.0042(11)
C24 0.0311(14) 0.0465(15) 0.0448(15) -0.0014(12) 0.0039(12) 0.0036(12)
C25 0.0395(17) 0.069(2) 0.077(2) -0.0009(17) 0.0152(16) 0.0112(15)
C26 0.0357(14) 0.0365(13) 0.0383(14) -0.0036(11) 0.0013(11) 0.0087(11)
C27 0.0540(18) 0.0477(17) 0.065(2) -0.0191(15) 0.0159(16) 0.0061(14)
C28 0.0592(19) 0.0345(14) 0.065(2) -0.0185(14) 0.0058(16) 0.0003(14)
C29 0.0425(14) 0.0278(12) 0.0348(13) -0.0011(10) -0.0056(11) 0.0017(11)
C30 0.0450(15) 0.0296(12) 0.0353(14) -0.0027(10) -0.0021(12) -0.0052(11)
C31 0.070(2) 0.0316(14) 0.0531(17) 0.0005(12) -0.0067(15) -0.0139(14)
C32 0.0440(15) 0.0278(12) 0.0373(14) 0.0058(10) 0.0010(12) -0.0085(11)
C33 0.0464(16) 0.0336(13) 0.0372(14) -0.0007(11) 0.0003(12) -0.0003(12)
C34 0.0496(16) 0.0400(14) 0.0402(15) 0.0044(12) -0.0078(13) -0.0056(13)
C35 0.0544(18) 0.0413(15) 0.0400(15) 0.0019(12) 0.0132(14) -0.0073(13)
C36 0.0428(15) 0.0443(15) 0.0385(15) 0.0029(12) 0.0063(12) -0.0107(12)
C37 0.070(2) 0.065(2) 0.0530(19) 0.0062(16) -0.0193(17) 0.0158(18)
C38 0.073(2) 0.064(2) 0.081(2) 0.0021(19) -0.023(2) 0.0102(19)
C39 0.077(3) 0.099(3) 0.113(3) -0.003(3) -0.032(3) 0.017(3)
C40 0.069(3) 0.095(3) 0.232(7) 0.015(4) -0.043(4) 0.002(3)
C41 0.061(2) 0.0597(19) 0.0559(19) 0.0172(15) -0.0059(16) 0.0071(16)
C42 0.076(2) 0.062(2) 0.067(2) 0.0103(17) -0.0096(19) 0.0113(18)
C43 0.060(2) 0.056(2) 0.088(3) 0.0081(18) -0.0087(19) -0.0021(16)
C44 0.084(2) 0.0595(19) 0.0451(17) 0.0135(15) -0.0032(17) 0.0040(18)
C45 0.075(2) 0.087(3) 0.069(2) 0.023(2) 0.001(2) -0.003(2)
C46 0.102(3) 0.060(2) 0.069(2) 0.0016(18) 0.005(2) -0.005(2)
C47 0.079(3) 0.093(3) 0.118(4) 0.016(3) 0.011(3) -0.009(2)
C48 0.083(2) 0.072(2) 0.0411(17) 0.0085(16) -0.0123(16) 0.0018(19)
C50 0.213(6) 0.101(4) 0.077(3) -0.014(3) -0.015(4) 0.036(4)
C51 0.099(3) 0.084(3) 0.074(3) -0.007(2) -0.011(2) 0.002(2)
Cl1 0.0430(3) 0.0370(3) 0.0315(3) -0.0024(3) -0.0011(3) -0.0030(3)
N1 0.0323(11) 0.0369(11) 0.0481(13) -0.0008(10) -0.0070(10) -0.0087(9)
N2 0.0352(11) 0.0380(11) 0.0378(12) 0.0033(9) -0.0097(9) 0.0019(9)
N3 0.0352(11) 0.0355(11) 0.0296(10) 0.0022(9) 0.0070(9) -0.0022(9)
N4 0.0408(12) 0.0286(10) 0.0324(11) -0.0040(8) 0.0021(9) 0.0027(9)
N5 0.066(2) 0.0747(19) 0.0549(18) -0.0075(14) 0.0227(15) -0.0034(16)
N6 0.0650(18) 0.0766(19) 0.0566(17) -0.0040(15) -0.0204(15) 0.0035(16)
N7 0.0718(19) 0.0760(19) 0.0418(15) -0.0096(13) 0.0011(14) 0.0223(16)
N8 0.0562(15) 0.0520(15) 0.0409(13) 0.0037(11) -0.0125(12) -0.0057(13)
O1 0.0619(17) 0.169(3) 0.097(2) -0.037(2) 0.0202(16) 0.0165(19)
O2 0.112(2) 0.124(2) 0.0544(16) -0.0274(15) 0.0165(15) 0.0179(18)
O3 0.0819(18) 0.132(2) 0.0642(16) -0.0245(16) -0.0335(14) 0.0011(17)
O4 0.0706(18) 0.166(3) 0.087(2) -0.037(2) -0.0271(15) 0.0418(19)
O5 0.082(2) 0.230(4) 0.086(2) -0.067(2) -0.0271(17) 0.080(2)
O6 0.101(2) 0.0994(19) 0.0456(13) -0.0231(13) -0.0016(13) 0.0323(16)
O7 0.0731(15) 0.0762(15) 0.0554(13) -0.0154(12) -0.0252(12) -0.0009(12)
O8 0.0565(14) 0.0902(17) 0.0617(14) -0.0116(13) -0.0155(11) 0.0174(13)
C52 0.114(3) 0.070(2) 0.093(3) -0.011(2) -0.011(3) 0.004(2)
C49 0.261(7) 0.084(3) 0.044(2) 0.002(2) -0.014(3) -0.038(4)

loop_
_atom_type_symbol
_atom_type_description
_atom_type_scat_dispersion_real
_atom_type_scat_dispersion_imag
_atom_type_scat_source
C C 0.0033 0.0016 'International Tables Vol C Tables 4.2.6.8 and 6.1.1.4'
H H 0.0000 0.0000 'International Tables Vol C Tables 4.2.6.8 and 6.1.1.4'
Cl Cl 0.1484 0.1585 'International Tables Vol C Tables 4.2.6.8 and 6.1.1.4'
N N 0.0061 0.0033 'International Tables Vol C Tables 4.2.6.8 and 6.1.1.4'
O O 0.0106 0.0060 'International Tables Vol C Tables 4.2.6.8 and 6.1.1.4'

loop_
_geom_angle_atom_site_label_1
_geom_angle_atom_site_label_2
_geom_angle_atom_site_label_3
_geom_angle
C24 C53 H53A 109.5
C24 C53 H53B 109.5
H53A C53 H53B 109.5
C24 C53 H53C 109.5
H53A C53 H53C 109.5
H53B C53 H53C 109.5
C34 C54 C35 116.2(2)
C34 C54 H54 121.9
C35 C54 H54 121.9
C44 N9 C37 106.7(2)
C44 N9 C41 110.0(2)
C37 N9 C41 109.6(2)
C44 N9 C48 112.2(3)
C37 N9 C48 111.3(2)
C41 N9 C48 107.1(2)
C2 C1 N1 106.5(2)
C2 C1 C30 131.7(2)
N1 C1 C30 121.8(2)
C1 C2 C3 108.4(2)
C1 C2 H2 125.8
C3 C2 H2 125.8
C4 C3 C2 108.2(2)
C4 C3 H3 125.9
C2 C3 H3 125.9
C3 C4 N1 106.5(2)
C3 C4 C5 131.2(3)
N1 C4 C5 122.2(2)
C4 C5 C8 113.0(2)
C4 C5 C7 108.4(2)
C8 C5 C7 108.4(3)
C4 C5 C6 109.1(2)
C8 C5 C6 109.3(2)
C7 C5 C6 108.6(3)
C5 C6 H6A 109.5
C5 C6 H6B 109.5
H6A C6 H6B 109.5
C5 C6 H6C 109.5
H6A C6 H6C 109.5
H6B C6 H6C 109.5
C5 C7 H7A 109.5
C5 C7 H7B 109.5
H7A C7 H7B 109.5
C5 C7 H7C 109.5
H7A C7 H7C 109.5
H7B C7 H7C 109.5
C9 C8 N2 106.8(2)
C9 C8 C5 131.1(3)
N2 C8 C5 121.9(2)
C8 C9 C10 108.4(2)
C8 C9 H9 125.8
C10 C9 H9 125.8
C11 C10 C9 107.5(2)
C11 C10 H10 126.2
C9 C10 H10 126.2
N2 C11 C10 107.1(2)
N2 C11 C12 121.5(2)
C10 C11 C12 131.4(2)
C20 C12 C11 112.14(19)
C20 C12 C14 110.6(2)
C11 C12 C14 109.3(2)
C20 C12 C13 108.9(2)
C11 C12 C13 108.9(2)
C14 C12 C13 106.76(19)
C12 C13 H13A 109.5
C12 C13 H13B 109.5
H13A C13 H13B 109.5
C12 C13 H13C 109.5
H13A C13 H13C 109.5
H13B C13 H13C 109.5
C19 C14 C15 118.3(2)
C19 C14 C12 119.9(2)
C15 C14 C12 121.8(2)
C16 C15 C14 119.5(2)
C16 C15 H15 120.2
C14 C15 H15 120.2
C17 C16 C15 123.4(2)
C17 C16 N8 118.5(2)
C15 C16 N8 118.0(2)
C16 C17 C18 116.1(2)
C16 C17 H17 122.0
C18 C17 H17 122.0
C17 C18 C19 122.8(2)
C17 C18 N7 118.4(2)
C19 C18 N7 118.8(3)
C14 C19 C18 120.0(2)
C14 C19 H19 120.0
C18 C19 H19 120.0
C21 C20 N3 106.6(2)
C21 C20 C12 131.3(2)
N3 C20 C12 122.0(2)
C20 C21 C22 107.9(2)
C20 C21 H21 126.0
C22 C21 H21 126.0
C23 C22 C21 108.7(2)
C23 C22 H22 125.6
C21 C22 H22 125.6
C22 C23 N3 106.5(2)
C22 C23 C24 131.4(2)
N3 C23 C24 121.9(2)
C26 C24 C23 112.7(2)
C26 C24 C25 108.6(2)
C23 C24 C25 108.3(2)
C26 C24 C53 109.4(2)
C23 C24 C53 109.3(2)
C25 C24 C53 108.5(2)
C24 C25 H25A 109.5
C24 C25 H25B 109.5
H25A C25 H25B 109.5
C24 C25 H25C 109.5
H25A C25 H25C 109.5
H25B C25 H25C 109.5
C27 C26 N4 106.3(2)
C27 C26 C24 130.1(2)
N4 C26 C24 123.5(2)
C26 C27 C28 108.6(2)
C26 C27 H27 125.7
C28 C27 H27 125.7
C29 C28 C27 107.8(2)
C29 C28 H28 126.1
C27 C28 H28 126.1
C28 C29 N4 106.6(2)
C28 C29 C30 131.7(2)
N4 C29 C30 121.7(2)
C1 C30 C29 112.2(2)
C1 C30 C31 108.8(2)
C29 C30 C31 109.3(2)
C1 C30 C32 110.8(2)
C29 C30 C32 108.6(2)
C31 C30 C32 107.0(2)
C30 C31 H31A 109.5
C30 C31 H31B 109.5
H31A C31 H31B 109.5
C30 C31 H31C 109.5
H31A C31 H31C 109.5
H31B C31 H31C 109.5
C33 C32 C36 118.8(2)
C33 C32 C30 119.7(2)
C36 C32 C30 121.5(2)
C32 C33 C34 119.4(2)
C32 C33 H33 120.3
C34 C33 H33 120.3
C54 C34 C33 123.0(3)
C54 C34 N6 118.6(3)
C33 C34 N6 118.4(3)
C54 C35 C36 123.5(3)
C54 C35 N5 117.8(3)
C36 C35 N5 118.7(3)
C35 C36 C32 119.1(3)
C35 C36 H36 120.4
C32 C36 H36 120.4
N9 C37 C38 115.9(2)
N9 C37 H37A 108.3
C38 C37 H37A 108.3
N9 C37 H37B 108.3
C38 C37 H37B 108.3
H37A C37 H37B 107.4
C39 C38 C37 111.6(3)
C39 C38 H38A 109.3
C37 C38 H38A 109.3
C39 C38 H38B 109.3
C37 C38 H38B 109.3
H38A C38 H38B 108.0
C40 C39 C38 112.3(4)
C40 C39 H39A 109.1
C38 C39 H39A 109.1
C40 C39 H39B 109.1
C38 C39 H39B 109.1
H39A C39 H39B 107.9
C39 C40 H40A 109.5
C39 C40 H40B 109.5
H40A C40 H40B 109.5
C39 C40 H40C 109.5
H40A C40 H40C 109.5
H40B C40 H40C 109.5
N9 C41 C42 115.8(2)
N9 C41 H41A 108.3
C42 C41 H41A 108.3
N9 C41 H41B 108.3
C42 C41 H41B 108.3
H41A C41 H41B 107.4
C43 C42 C41 111.8(3)
C43 C42 H42A 109.3
C41 C42 H42A 109.3
C43 C42 H42B 109.3
C41 C42 H42B 109.3
H42A C42 H42B 107.9
C52 C43 C42 112.4(3)
C52 C43 H43A 109.1
C42 C43 H43A 109.1
C52 C43 H43B 109.1
C42 C43 H43B 109.1
H43A C43 H43B 107.9
N9 C44 C45 115.8(2)
N9 C44 H44A 108.3
C45 C44 H44A 108.3
N9 C44 H44B 108.3
C45 C44 H44B 108.3
H44A C44 H44B 107.4
C46 C45 C44 110.9(3)
C46 C45 H45A 109.5
C44 C45 H45A 109.5
C46 C45 H45B 109.5
C44 C45 H45B 109.5
H45A C45 H45B 108.1
C45 C46 C47 111.9(3)
C45 C46 H46A 109.2
C47 C46 H46A 109.2
C45 C46 H46B 109.2
C47 C46 H46B 109.2
H46A C46 H46B 107.9
C46 C47 H47A 109.5
C46 C47 H47B 109.5
H47A C47 H47B 109.5
C46 C47 H47C 109.5
H47A C47 H47C 109.5
H47B C47 H47C 109.5
N9 C48 C49 117.5(3)
N9 C48 H48A 107.9
C49 C48 H48A 107.9
N9 C48 H48B 107.9
C49 C48 H48B 107.9
H48A C48 H48B 107.2
C49 C50 C51 118.7(5)
C49 C50 H50A 107.6
C51 C50 H50A 107.6
C49 C50 H50B 107.6
C51 C50 H50B 107.6
H50A C50 H50B 107.1
C50 C51 H51A 109.5
C50 C51 H51B 109.5
H51A C51 H51B 109.5
C50 C51 H51C 109.5
H51A C51 H51C 109.5
H51B C51 H51C 109.5
C4 N1 C1 110.4(2)
C4 N1 H1 124.8
C1 N1 H1 124.8
C11 N2 C8 110.1(2)
C11 N2 H2A 124.9
C8 N2 H2A 124.9
C23 N3 C20 110.16(19)
C23 N3 H3A 124.9
C20 N3 H3A 124.9
C26 N4 C29 110.8(2)
C26 N4 H4 124.6
C29 N4 H4 124.6
O2 N5 O1 123.6(3)
O2 N5 C35 118.2(3)
O1 N5 C35 118.2(3)
O4 N6 O3 123.8(3)
O4 N6 C34 118.4(3)
O3 N6 C34 117.8(3)
O5 N7 O6 123.5(3)
O5 N7 C18 118.1(3)
O6 N7 C18 118.4(3)
O8 N8 O7 123.9(3)
O8 N8 C16 118.2(2)
O7 N8 C16 118.0(2)
C43 C52 H52A 109.5
C43 C52 H52B 109.5
H52A C52 H52B 109.5
C43 C52 H52C 109.5
H52A C52 H52C 109.5
H52B C52 H52C 109.5
C50 C49 C48 127.2(5)
C50 C49 H49A 105.5
C48 C49 H49A 105.5
C50 C49 H49B 105.5
C48 C49 H49B 105.5
H49A C49 H49B 106.1

loop_
_geom_bond_atom_site_label_1
_geom_bond_atom_site_label_2
_geom_bond_distance
C53 C24 1.562(4)
C53 H53A 0.9700
C53 H53B 0.9700
C53 H53C 0.9700
C54 C34 1.370(4)
C54 C35 1.379(4)
C54 H54 0.9400
N9 C44 1.519(4)
N9 C37 1.522(4)
N9 C41 1.532(4)
N9 C48 1.535(4)
C1 C2 1.368(4)
C1 N1 1.388(3)
C1 C30 1.520(4)
C2 C3 1.415(4)
C2 H2 0.9400
C3 C4 1.374(4)
C3 H3 0.9400
C4 N1 1.382(3)
C4 C5 1.522(4)
C5 C8 1.526(4)
C5 C7 1.547(4)
C5 C6 1.555(4)
C6 H6A 0.9700
C6 H6B 0.9700
C6 H6C 0.9700
C7 H7A 0.9700
C7 H7B 0.9700
C7 H7C 0.9700
C8 C9 1.371(4)
C8 N2 1.386(3)
C9 C10 1.419(4)
C9 H9 0.9400
C10 C11 1.379(3)
C10 H10 0.9400
C11 N2 1.380(3)
C11 C12 1.522(4)
C12 C20 1.514(3)
C12 C14 1.553(3)
C12 C13 1.555(3)
C13 H13A 0.9700
C13 H13B 0.9700
C13 H13C 0.9700
C14 C19 1.391(3)
C14 C15 1.397(3)
C15 C16 1.392(3)
C15 H15 0.9400
C16 C17 1.372(4)
C16 N8 1.483(3)
C17 C18 1.386(4)
C17 H17 0.9400
C18 C19 1.390(4)
C18 N7 1.482(4)
C19 H19 0.9400
C20 C21 1.374(3)
C20 N3 1.386(3)
C21 C22 1.411(4)
C21 H21 0.9400
C22 C23 1.367(4)
C22 H22 0.9400
C23 N3 1.386(3)
C23 C24 1.520(4)
C24 C26 1.519(4)
C24 C25 1.544(4)
C25 H25A 0.9700
C25 H25B 0.9700
C25 H25C 0.9700
C26 C27 1.368(4)
C26 N4 1.374(3)
C27 C28 1.417(4)
C27 H27 0.9400
C28 C29 1.366(3)
C28 H28 0.9400
C29 N4 1.384(3)
C29 C30 1.518(3)
C30 C31 1.554(3)
C30 C32 1.556(3)
C31 H31A 0.9700
C31 H31B 0.9700
C31 H31C 0.9700
C32 C33 1.393(4)
C32 C36 1.394(4)
C33 C34 1.397(4)
C33 H33 0.9400
C34 N6 1.480(4)
C35 C36 1.388(4)
C35 N5 1.475(4)
C36 H36 0.9400
C37 C38 1.537(5)
C37 H37A 0.9800
C37 H37B 0.9800
C38 C39 1.502(5)
C38 H38A 0.9800
C38 H38B 0.9800
C39 C40 1.502(6)
C39 H39A 0.9800
C39 H39B 0.9800
C40 H40A 0.9700
C40 H40B 0.9700
C40 H40C 0.9700
C41 C42 1.533(5)
C41 H41A 0.9800
C41 H41B 0.9800
C42 C43 1.511(4)
C42 H42A 0.9800
C42 H42B 0.9800
C43 C52 1.503(5)
C43 H43A 0.9800
C43 H43B 0.9800
C44 C45 1.525(5)
C44 H44A 0.9800
C44 H44B 0.9800
C45 C46 1.511(5)
C45 H45A 0.9800
C45 H45B 0.9800
C46 C47 1.509(5)
C46 H46A 0.9800
C46 H46B 0.9800
C47 H47A 0.9700
C47 H47B 0.9700
C47 H47C 0.9700
C48 C49 1.577(6)
C48 H48A 0.9800
C48 H48B 0.9800
C50 C49 1.371(6)
C50 C51 1.486(6)
C50 H50A 0.9800
C50 H50B 0.9800
C51 H51A 0.9700
C51 H51B 0.9700
C51 H51C 0.9700
N1 H1 0.8700
N2 H2A 0.8700
N3 H3A 0.8700
N4 H4 0.8700
N5 O2 1.217(4)
N5 O1 1.227(4)
N6 O4 1.228(4)
N6 O3 1.235(3)
N7 O5 1.207(3)
N7 O6 1.211(3)
N8 O8 1.229(3)
N8 O7 1.231(3)
C52 H52A 0.9700
C52 H52B 0.9700
C52 H52C 0.9700
C49 H49A 0.9800
C49 H49B 0.9800
